data_7058721
loop_
_publ_author_name
'Hanson, Tanner B.'
'Chudomelka, Drayko D.'
'Heiden, Zachariah M.'

_publ_section_title
;
 Synthesis and characterization of hydrazine-appended BODIPY dyes and the
 related aminomethyl complexes
;
_journal_issue 33
_journal_name_full 'New Journal of Chemistry'
_journal_page_first 13103
_journal_paper_doi 10.1039/C9NJ02859E
_journal_volume 43
_journal_year 2019
_chemical_formula_moiety 'C9 H9 B F2 N4'
_chemical_formula_sum 'C9 H9 B F2 N4'
_chemical_formula_weight 222.02
_space_group_crystal_system monoclinic
_space_group_IT_number 14
_space_group_name_Hall '-P 2ybc'
_space_group_name_H-M_alt 'P 1 21/c 1'
_symmetry_Int_Tables_number 14
_symmetry_space_group_name_Hall '-P 2ybc'
_symmetry_space_group_name_H-M 'P 1 21/c 1'
_atom_sites_solution_primary iterative
_audit_creation_date 2019-05-13
_audit_creation_method
;
Olex2 1.2
(compiled 2017.02.23 svn.r3390 for OlexSys, GUI svn.r5320)
;
_audit_update_record
;
2019-07-25 deposited with the CCDC.    2019-07-30 downloaded from the CCDC.
;
_cell_angle_alpha 90
_cell_angle_beta 99.876(2)
_cell_angle_gamma 90
_cell_formula_units_Z 4
_cell_length_a 6.2353(4)
_cell_length_b 13.4196(9)
_cell_length_c 11.5682(7)
_cell_measurement_reflns_used 5567
_cell_measurement_temperature 100(2)
_cell_measurement_theta_max 26.30
_cell_measurement_theta_min 3.04
_cell_volume 953.63(11)
_computing_cell_refinement 'SAINT V8.38A (?, 2016)'
_computing_data_reduction 'SAINT V8.38A (?, 2016)'
_computing_molecular_graphics 'Olex2 (Dolomanov et al., 2009)'
_computing_publication_material 'Olex2 (Dolomanov et al., 2009)'
_computing_structure_refinement 'olex2.refine (Bourhis et al., 2015)'
_computing_structure_solution 'olex2.solve (Bourhis et al., 2015)'
_diffrn_ambient_temperature 100
_diffrn_measured_fraction_theta_full 0.9995
_diffrn_measured_fraction_theta_max 0.9990
_diffrn_measurement_device_type 'Bruker APEX-II CCD'
_diffrn_measurement_method '\f and \w scans'
_diffrn_radiation_type 'Mo K\a'
_diffrn_radiation_wavelength 0.71073
_diffrn_reflns_av_R_equivalents 0.0285
_diffrn_reflns_av_unetI/netI 0.0165
_diffrn_reflns_limit_h_max 7
_diffrn_reflns_limit_h_min -7
_diffrn_reflns_limit_k_max 16
_diffrn_reflns_limit_k_min -16
_diffrn_reflns_limit_l_max 14
_diffrn_reflns_limit_l_min -14
_diffrn_reflns_number 15161
_diffrn_reflns_theta_full 26.0000
_diffrn_reflns_theta_max 26.42
_diffrn_reflns_theta_min 3.04
_diffrn_standards_number 0
_exptl_absorpt_coefficient_mu 0.125
_exptl_absorpt_correction_T_max 0.7454
_exptl_absorpt_correction_T_min 0.7000
_exptl_absorpt_correction_type multi-scan
_exptl_absorpt_process_details
;
SADABS-2016/2 (Bruker,2016/2) was used for absorption correction.
wR2(int) was 0.0431 before and 0.0405 after correction.
The Ratio of minimum to maximum transmission is 0.9391.
The \l/2 correction factor is Not present.
;
_exptl_crystal_colour yellow
_exptl_crystal_colour_primary yellow
_exptl_crystal_density_diffrn 1.5462
_exptl_crystal_description plate
_exptl_crystal_F_000 456.2504
_exptl_crystal_size_max 0.18
_exptl_crystal_size_mid 0.18
_exptl_crystal_size_min 0.02
_refine_diff_density_max 0.3144
_refine_diff_density_min -0.2499
_refine_diff_density_rms 0.0565
_refine_ls_d_res_high 0.7987
_refine_ls_d_res_low 6.7098
_refine_ls_goodness_of_fit_ref 1.0563
_refine_ls_hydrogen_treatment mixed
_refine_ls_matrix_type full
_refine_ls_number_constraints 16
_refine_ls_number_parameters 149
_refine_ls_number_reflns 1966
_refine_ls_number_restraints 0
_refine_ls_restrained_S_all 1.0563
_refine_ls_R_factor_all 0.0410
_refine_ls_R_factor_gt 0.0325
_refine_ls_shift/su_max 0.0000
_refine_ls_shift/su_mean 0.0000
_refine_ls_structure_factor_coef Fsqd
_refine_ls_weighting_details 'w=1/[\s^2^(Fo^2^)+(0.0370P)^2^+0.4760P] where P=(Fo^2^+2Fc^2^)/3'
_refine_ls_weighting_scheme calc
_refine_ls_wR_factor_gt 0.0776
_refine_ls_wR_factor_ref 0.0825
_reflns_Friedel_coverage 0.0
_reflns_limit_h_max 7
_reflns_limit_h_min -7
_reflns_limit_k_max 16
_reflns_limit_k_min 0
_reflns_limit_l_max 14
_reflns_limit_l_min 0
_reflns_number_gt 1688
_reflns_number_total 1966
_reflns_threshold_expression I>=2u(I)
_cod_data_source_file c9nj02859e2.cif
_cod_data_source_block WSU_ZH37
_cod_depositor_comments 'Adding full bibliography for 7058720--7058721.cif.'
_cod_database_code 7058721
_olex2_refinement_description
;
1. Fixed Uiso
 At 1.2 times of:
  All C(H) groups, All N(H) groups
2.a Rotating group:
 N4(H4a)
2.b Aromatic/amide H refined with riding coordinates:
 C1(H1), C2(H2), C3(H3), N3(H3a), C7(H7), C8(H8), C9(H9)
;
_olex2_submission_special_instructions 'No special instructions were received'

loop_
_space_group_symop_id
_space_group_symop_operation_xyz
1 x,y,z
2 -x,y+1/2,-z+1/2
3 -x,-y,-z
4 x,-y-1/2,z-1/2

loop_
_atom_site_label
_atom_site_type_symbol
_atom_site_fract_x
_atom_site_fract_y
_atom_site_fract_z
_atom_site_U_iso_or_equiv
_atom_site_adp_type
_atom_site_occupancy
_atom_site_refinement_flags_posn
F1 F 0.79876(13) 0.73098(6) 0.29802(7) 0.0202(2) Uani 1.000000 .
C1 C 0.6632(2) 0.65424(10) 0.04132(12) 0.0179(3) Uani 1.000000 .
H1 H 0.7785(2) 0.61014(10) 0.06174(12) 0.0215(4) Uiso 1.000000 R
N1 N 0.64494(18) 0.74338(8) 0.09252(9) 0.0144(2) Uani 1.000000 .
B1 B 0.8082(2) 0.78535(11) 0.19641(13) 0.0155(3) Uani 1.000000 .
F2 F 1.01961(13) 0.77852(6) 0.17264(7) 0.0222(2) Uani 1.000000 .
N2 N 0.74432(17) 0.89438(8) 0.21137(9) 0.0145(2) Uani 1.000000 .
C2 C 0.4853(2) 0.63790(10) -0.04603(12) 0.0186(3) Uani 1.000000 .
H2 H 0.4607(2) 0.58206(10) -0.09409(12) 0.0224(4) Uiso 1.000000 R
C3 C 0.3507(2) 0.72030(10) -0.04848(12) 0.0167(3) Uani 1.000000 .
H3 H 0.2188(2) 0.72999(10) -0.09849(12) 0.0200(3) Uiso 1.000000 R
N3 N 0.21402(17) 0.93019(8) 0.03337(10) 0.0150(2) Uani 1.000000 .
H3a H 0.20118(17) 0.99011(8) 0.05767(10) 0.0180(3) Uiso 1.000000 R
N4 N 0.03760(18) 0.89224(9) -0.04690(10) 0.0172(3) Uani 1.000000 .
H4a H -0.00074(18) 0.83551(9) -0.02249(10) 0.0207(3) Uiso 1.000000 GR
C4 C 0.4504(2) 0.78663(10) 0.03865(11) 0.0135(3) Uani 1.000000 .
C5 C 0.3970(2) 0.88342(9) 0.07523(11) 0.0129(3) Uani 1.000000 .
C6 C 0.5492(2) 0.93729(9) 0.16122(11) 0.0132(3) Uani 1.000000 .
C7 C 0.5404(2) 1.03343(10) 0.20479(11) 0.0157(3) Uani 1.000000 .
H7 H 0.4272(2) 1.07880(10) 0.18537(11) 0.0188(3) Uiso 1.000000 R
C8 C 0.7347(2) 1.04897(10) 0.28355(12) 0.0184(3) Uani 1.000000 .
H8 H 0.7751(2) 1.10667(10) 0.32629(12) 0.0220(4) Uiso 1.000000 R
C9 C 0.8547(2) 0.96238(10) 0.28570(12) 0.0185(3) Uani 1.000000 .
H9 H 0.9909(2) 0.95214(10) 0.33129(12) 0.0222(4) Uiso 1.000000 R
H4b H 0.081(3) 0.8816(14) -0.1177(17) 0.033(5) Uiso 1.000000 .

loop_
_atom_site_aniso_label
_atom_site_aniso_U_11
_atom_site_aniso_U_22
_atom_site_aniso_U_33
_atom_site_aniso_U_12
_atom_site_aniso_U_13
_atom_site_aniso_U_23
F1 0.0237(4) 0.0165(4) 0.0186(4) 0.0003(3) -0.0017(3) 0.0046(3)
C1 0.0195(7) 0.0135(6) 0.0211(7) 0.0047(5) 0.0044(5) 0.0004(5)
N1 0.0145(5) 0.0128(5) 0.0158(5) 0.0029(4) 0.0025(4) 0.0014(4)
B1 0.0132(7) 0.0137(7) 0.0189(7) 0.0023(6) 0.0004(6) 0.0025(6)
F2 0.0134(4) 0.0197(4) 0.0332(5) 0.0031(3) 0.0036(3) 0.0009(3)
N2 0.0128(5) 0.0135(6) 0.0166(6) -0.0006(4) 0.0006(4) 0.0015(4)
C2 0.0237(7) 0.0147(7) 0.0178(7) 0.0020(5) 0.0044(5) -0.0027(5)
C3 0.0183(7) 0.0162(7) 0.0150(6) 0.0006(5) 0.0014(5) -0.0010(5)
N3 0.0151(5) 0.0116(5) 0.0164(6) 0.0019(4) -0.0023(4) -0.0021(4)
N4 0.0165(6) 0.0163(6) 0.0167(6) 0.0017(4) -0.0033(5) -0.0024(5)
C4 0.0136(6) 0.0141(6) 0.0129(6) 0.0013(5) 0.0023(5) 0.0023(5)
C5 0.0142(6) 0.0136(6) 0.0117(6) 0.0007(5) 0.0041(5) 0.0029(5)
C6 0.0131(6) 0.0127(6) 0.0140(6) 0.0009(5) 0.0034(5) 0.0026(5)
C7 0.0172(7) 0.0132(6) 0.0171(7) 0.0014(5) 0.0040(5) 0.0015(5)
C8 0.0206(7) 0.0140(6) 0.0203(7) -0.0036(5) 0.0030(5) -0.0015(5)
C9 0.0153(7) 0.0178(7) 0.0208(7) -0.0033(5) -0.0011(5) 0.0006(5)

loop_
_atom_type_symbol
_atom_type_scat_dispersion_real
_atom_type_scat_dispersion_imag
_atom_type_scat_Cromer_Mann_a1
_atom_type_scat_Cromer_Mann_a2
_atom_type_scat_Cromer_Mann_a3
_atom_type_scat_Cromer_Mann_a4
_atom_type_scat_Cromer_Mann_b1
_atom_type_scat_Cromer_Mann_b2
_atom_type_scat_Cromer_Mann_b3
_atom_type_scat_Cromer_Mann_b4
_atom_type_scat_Cromer_Mann_c
_atom_type_scat_source
_atom_type_scat_dispersion_source
H 0.00000 0.00000 0.49300 0.32291 0.14019 0.04081 10.51090 26.12570 3.14236 57.79970 0.0030380000826 'International Tables Volume C Table 6.1.1.4 (pp. 500-502)' 'Henke, Gullikson and Davis, At. Data and Nucl. Data Tables, 1993, 54, 2'
C 0.00347 0.00161 2.31000 1.02000 1.58860 0.86500 20.84390 10.20750 0.56870 51.65120 0.215599998832 'International Tables Volume C Table 6.1.1.4 (pp. 500-502)' 'Henke, Gullikson and Davis, At. Data and Nucl. Data Tables, 1993, 54, 2'
B 0.00141 0.00067 2.05450 1.33260 1.09790 0.70680 23.21850 1.02100 60.34980 0.14030 -0.193200007081 'International Tables Volume C Table 6.1.1.4 (pp. 500-502)' 'Henke, Gullikson and Davis, At. Data and Nucl. Data Tables, 1993, 54, 2'
F 0.01794 0.01033 3.53920 2.64120 1.51700 1.02430 10.28250 4.29440 0.26150 26.14760 0.277599990368 'International Tables Volume C Table 6.1.1.4 (pp. 500-502)' 'Henke, Gullikson and Davis, At. Data and Nucl. Data Tables, 1993, 54, 2'
N 0.00653 0.00323 12.21260 3.13220 2.01250 1.16630 0.00570 9.89330 28.99750 0.58260 -11.5290002823 'International Tables Volume C Table 6.1.1.4 (pp. 500-502)' 'Henke, Gullikson and Davis, At. Data and Nucl. Data Tables, 1993, 54, 2'

loop_
_geom_angle_atom_site_label_1
_geom_angle_atom_site_label_2
_geom_angle_atom_site_label_3
_geom_angle
N1 C1 H1 124.94(8)
C2 C1 H1 124.94(8)
C2 C1 N1 110.12(12)
B1 N1 C1 124.91(11)
C4 N1 C1 107.82(11)
C4 N1 B1 127.20(11)
N1 B1 F1 110.39(11)
F2 B1 F1 108.06(11)
F2 B1 N1 110.00(11)
N2 B1 F1 110.80(11)
N2 B1 N1 106.67(10)
N2 B1 F2 110.94(11)
C6 N2 B1 125.28(11)
C9 N2 B1 126.83(11)
C9 N2 C6 107.47(11)
H2 C2 C1 126.41(8)
C3 C2 C1 107.17(12)
C3 C2 H2 126.41(8)
H3 C3 C2 126.31(8)
C4 C3 C2 107.38(12)
C4 C3 H3 126.31(8)
N4 N3 H3a 116.61(6)
C5 N3 H3a 116.61(7)
C5 N3 N4 126.78(11)
H4a N4 N3 109.5
H4b N4 N3 109.3(11)
H4b N4 H4a 107.2(11)
C3 C4 N1 107.51(11)
C5 C4 N1 118.54(11)
C5 C4 C3 133.90(12)
C4 C5 N3 123.82(12)
C6 C5 N3 116.04(11)
C6 C5 C4 120.13(11)
C5 C6 N2 120.51(11)
C7 C6 N2 108.75(11)
C7 C6 C5 130.71(12)
H7 C7 C6 126.55(8)
C8 C7 C6 106.90(12)
C8 C7 H7 126.55(8)
H8 C8 C7 126.51(8)
C9 C8 C7 106.99(12)
C9 C8 H8 126.51(8)
C8 C9 N2 109.89(12)
H9 C9 N2 125.06(7)
H9 C9 C8 125.06(8)

loop_
_geom_bond_atom_site_label_1
_geom_bond_atom_site_label_2
_geom_bond_distance
F1 B1 1.3932(17)
C1 H1 0.9300
C1 N1 1.3482(17)
C1 C2 1.384(2)
N1 B1 1.5422(18)
N1 C4 1.3919(17)
B1 F2 1.3950(17)
B1 N2 1.5339(18)
N2 C6 1.3808(16)
N2 C9 1.3575(17)
C2 H2 0.9300
C2 C3 1.3853(19)
C3 H3 0.9300
C3 C4 1.4069(18)
N3 H3a 0.8600
N3 N4 1.4076(15)
N3 C5 1.3195(17)
N4 H4a 0.8600
N4 H4b 0.915(19)
C4 C5 1.4231(18)
C5 C6 1.4450(18)
C6 C7 1.3896(18)
C7 H7 0.9300
C7 C8 1.4008(19)
C8 H8 0.9300
C8 C9 1.380(2)
C9 H9 0.9300
